data_4335957
loop_
_publ_author_name
'Leland R. Widger'
'Yunbo Jiang'
'Maxime A. Siegler'
'Devesh Kumar'
'Reza Latifi'
'Sam P. de Visser'
'Guy N. L. Jameson'
'David P. Goldberg'

_publ_section_title
;
 Synthesis and Ligand Non-Innocence of Thiolate-Ligated (N4S) Iron(II) and
 Nickel(II) Bis(imino)pyridine Complexes
;
_journal_name_full 'Inorganic Chemistry'
_journal_page_first 10467
_journal_page_last 10480
_journal_paper_doi 10.1021/ic4013558
_journal_volume 52
_journal_year 2013
_chemical_formula_moiety 'C27 H30 N3 Ni S, C H2 Cl2, B F4'
_chemical_formula_sum 'C28 H32 B Cl2 F4 N3 Ni S'
_chemical_formula_weight 659.05
_chemical_name_systematic
; 
 ? 
;
_space_group_IT_number 14
_symmetry_cell_setting monoclinic
_symmetry_space_group_name_Hall '-P 2ybc'
_symmetry_space_group_name_H-M 'P 1 21/c 1'
_atom_sites_solution_hydrogens difmap
_atom_sites_solution_primary direct
_atom_sites_solution_secondary difmap
_audit_creation_method SHELXL-97
_cell_angle_alpha 90.00
_cell_angle_beta 95.0548(10)
_cell_angle_gamma 90.00
_cell_formula_units_Z 4
_cell_length_a 15.13933(17)
_cell_length_b 13.80648(15)
_cell_length_c 13.94752(16)
_cell_measurement_reflns_used 19778
_cell_measurement_temperature 110(2)
_cell_measurement_theta_max 29.06
_cell_measurement_theta_min 1.90
_cell_volume 2903.98(6)
_computing_cell_refinement
;
CrysAlisPro, Oxford Diffraction Ltd.,
Version 1.171.33.55 (release 05-01-2010 CrysAlis171 .NET)
(compiled Jan  5 2010,16:28:46)
;
_computing_data_collection
;
CrysAlisPro, Oxford Diffraction Ltd.,
Version 1.171.33.55 (release 05-01-2010 CrysAlis171 .NET)
(compiled Jan  5 2010,16:28:46)
;
_computing_data_reduction
;
CrysAlisPro, Oxford Diffraction Ltd.,
Version 1.171.33.55 (release 05-01-2010 CrysAlis171 .NET)
(compiled Jan  5 2010,16:28:46)
;
_computing_molecular_graphics 'SHELXTL v6.10 (Sheldrick, 2008)'
_computing_publication_material 'SHELXTL v6.10 (Sheldrick, 2008)'
_computing_structure_refinement 'SHELXL-97 (Sheldrick, 2008)'
_computing_structure_solution 'SHELXS-97 (Sheldrick, 2008)'
_diffrn_ambient_temperature 110(2)
_diffrn_detector_area_resol_mean 15.9890
_diffrn_measured_fraction_theta_full 1.000
_diffrn_measured_fraction_theta_max 1.000
_diffrn_measurement_device_type 'Goniometer KM4/Xcalibur, detector: Sapphire3'
_diffrn_measurement_method '\w and \f scans'
_diffrn_radiation_monochromator graphite
_diffrn_radiation_source 'Enhance (Mo) x-ray Source'
_diffrn_radiation_type MoK\a
_diffrn_radiation_wavelength 0.71073
_diffrn_reflns_av_R_equivalents 0.0522
_diffrn_reflns_av_sigmaI/netI 0.0374
_diffrn_reflns_limit_h_max 20
_diffrn_reflns_limit_h_min -20
_diffrn_reflns_limit_k_max 18
_diffrn_reflns_limit_k_min -18
_diffrn_reflns_limit_l_max 19
_diffrn_reflns_limit_l_min -19
_diffrn_reflns_number 39899
_diffrn_reflns_theta_full 29.00
_diffrn_reflns_theta_max 29.00
_diffrn_reflns_theta_min 2.00
_exptl_absorpt_coefficient_mu 0.974
_exptl_absorpt_correction_T_max 0.951
_exptl_absorpt_correction_T_min 0.728
_exptl_absorpt_correction_type analytical
_exptl_absorpt_process_details
;
CrysAlisPro, Oxford Diffraction Ltd.,
Version 1.171.33.55 (release 05-01-2010 CrysAlis171 .NET)
(compiled Jan  5 2010,16:28:46)
Analytical numeric absorption correction using a multifaceted crystal
            model based on expressions derived by R.C. Clark & J.S. Reid.
(Clark, R. C. & Reid, J. S. (1995). Acta Cryst. A51, 887-897)
;
_exptl_crystal_colour red
_exptl_crystal_density_diffrn 1.507
_exptl_crystal_description plate
_exptl_crystal_F_000 1360
_exptl_crystal_size_max 0.56
_exptl_crystal_size_mid 0.33
_exptl_crystal_size_min 0.07
_refine_diff_density_max 0.798
_refine_diff_density_min -0.628
_refine_diff_density_rms 0.077
_refine_ls_extinction_method none
_refine_ls_goodness_of_fit_ref 1.018
_refine_ls_hydrogen_treatment constr
_refine_ls_matrix_type full
_refine_ls_number_parameters 367
_refine_ls_number_reflns 7712
_refine_ls_number_restraints 0
_refine_ls_restrained_S_all 1.018
_refine_ls_R_factor_all 0.0497
_refine_ls_R_factor_gt 0.0352
_refine_ls_shift/su_max 0.001
_refine_ls_shift/su_mean 0.000
_refine_ls_structure_factor_coef Fsqd
_refine_ls_weighting_details 'calc w=1/[\s^2^(Fo^2^)+(0.0601P)^2^+0.0000P] where P=(Fo^2^+2Fc^2^)/3'
_refine_ls_weighting_scheme calc
_refine_ls_wR_factor_gt 0.0937
_refine_ls_wR_factor_ref 0.0974
_reflns_number_gt 5909
_reflns_number_total 7712
_reflns_threshold_expression I>2\s(I)
_cod_data_source_file ic4013558_si_005.cif
_cod_data_source_block 5
_cod_original_sg_symbol_H-M 'P 21/c'
_cod_database_code 4335957

loop_
_symmetry_equiv_pos_as_xyz
'x, y, z'
'-x, y+1/2, -z+1/2'
'-x, -y, -z'
'x, -y-1/2, z-1/2'

loop_
_atom_site_label
_atom_site_type_symbol
_atom_site_fract_x
_atom_site_fract_y
_atom_site_fract_z
_atom_site_U_iso_or_equiv
_atom_site_adp_type
_atom_site_occupancy
_atom_site_symmetry_multiplicity
_atom_site_calc_flag
_atom_site_refinement_flags
Ni1 Ni 0.372398(14) 0.371259(15) 0.356069(15) 0.01207(7) Uani 1 1 d .
S1 S 0.32629(3) 0.35692(3) 0.49597(3) 0.01546(10) Uani 1 1 d .
N1 N 0.49231(10) 0.37602(10) 0.40865(11) 0.0146(3) Uani 1 1 d .
N2 N 0.42084(10) 0.38489(10) 0.24233(10) 0.0139(3) Uani 1 1 d .
N3 N 0.26437(9) 0.36619(10) 0.27362(11) 0.0136(3) Uani 1 1 d .
C1 C 0.43169(11) 0.36275(12) 0.56015(13) 0.0144(3) Uani 1 1 d .
C2 C 0.44047(12) 0.35910(13) 0.66021(13) 0.0181(4) Uani 1 1 d .
H2 H 0.3888 0.3562 0.6941 0.022 Uiso 1 1 calc R
C3 C 0.52256(13) 0.35964(13) 0.71109(13) 0.0206(4) Uani 1 1 d .
H3 H 0.5272 0.3585 0.7795 0.025 Uiso 1 1 calc R
C4 C 0.59880(13) 0.36188(14) 0.66227(14) 0.0222(4) Uani 1 1 d .
H4 H 0.6555 0.3606 0.6973 0.027 Uiso 1 1 calc R
C5 C 0.59216(13) 0.36595(15) 0.56271(14) 0.0222(4) Uani 1 1 d .
H5 H 0.6444 0.3664 0.5296 0.027 Uiso 1 1 calc R
C6 C 0.50901(12) 0.36944(12) 0.51060(13) 0.0151(3) Uani 1 1 d .
C7 C 0.55023(11) 0.38949(12) 0.34527(13) 0.0146(3) Uani 1 1 d .
C8 C 0.64742(11) 0.40507(13) 0.36323(13) 0.0180(4) Uani 1 1 d .
H8A H 0.6591 0.4535 0.4141 0.027 Uiso 1 1 calc R
H8B H 0.6710 0.4280 0.3041 0.027 Uiso 1 1 calc R
H8C H 0.6763 0.3439 0.3834 0.027 Uiso 1 1 calc R
C9 C 0.50942(12) 0.39089(12) 0.24490(13) 0.0151(3) Uani 1 1 d .
C10 C 0.54926(12) 0.39559(13) 0.15906(13) 0.0181(4) Uani 1 1 d .
H10 H 0.6119 0.3983 0.1589 0.022 Uiso 1 1 calc R
C11 C 0.49479(13) 0.39617(13) 0.07324(13) 0.0201(4) Uani 1 1 d .
H11 H 0.5209 0.3989 0.0138 0.024 Uiso 1 1 calc R
C12 C 0.40286(13) 0.39277(13) 0.07275(13) 0.0188(4) Uani 1 1 d .
H12 H 0.3658 0.3949 0.0141 0.023 Uiso 1 1 calc R
C13 C 0.36717(12) 0.38620(12) 0.16083(13) 0.0148(3) Uani 1 1 d .
C14 C 0.27371(12) 0.37521(12) 0.18233(12) 0.0143(3) Uani 1 1 d .
C15 C 0.20180(12) 0.37152(13) 0.10280(13) 0.0183(4) Uani 1 1 d .
H15A H 0.1443 0.3675 0.1297 0.027 Uiso 1 1 calc R
H15B H 0.2099 0.3144 0.0627 0.027 Uiso 1 1 calc R
H15C H 0.2038 0.4302 0.0634 0.027 Uiso 1 1 calc R
C16 C 0.17893(11) 0.34424(12) 0.30794(12) 0.0129(3) Uani 1 1 d .
C17 C 0.14844(11) 0.24837(13) 0.30034(12) 0.0152(3) Uani 1 1 d .
C18 C 0.07000(12) 0.22723(13) 0.34195(13) 0.0193(4) Uani 1 1 d .
H18 H 0.0479 0.1628 0.3395 0.023 Uiso 1 1 calc R
C19 C 0.02390(13) 0.29828(14) 0.38671(14) 0.0219(4) Uani 1 1 d .
H19 H -0.0294 0.2824 0.4144 0.026 Uiso 1 1 calc R
C20 C 0.05526(12) 0.39217(14) 0.39119(14) 0.0209(4) Uani 1 1 d .
H20 H 0.0223 0.4406 0.4209 0.025 Uiso 1 1 calc R
C21 C 0.13431(11) 0.41772(13) 0.35309(12) 0.0152(3) Uani 1 1 d .
C22 C 0.19864(12) 0.16920(13) 0.25249(13) 0.0172(4) Uani 1 1 d .
H22 H 0.2418 0.2015 0.2126 0.021 Uiso 1 1 calc R
C23 C 0.25218(14) 0.10983(14) 0.32990(14) 0.0248(4) Uani 1 1 d .
H23A H 0.2910 0.1530 0.3703 0.037 Uiso 1 1 calc R
H23B H 0.2882 0.0620 0.2991 0.037 Uiso 1 1 calc R
H23C H 0.2116 0.0765 0.3698 0.037 Uiso 1 1 calc R
C24 C 0.13849(14) 0.10519(15) 0.18527(15) 0.0262(4) Uani 1 1 d .
H24A H 0.0981 0.0688 0.2230 0.039 Uiso 1 1 calc R
H24B H 0.1749 0.0598 0.1516 0.039 Uiso 1 1 calc R
H24C H 0.1040 0.1459 0.1381 0.039 Uiso 1 1 calc R
C25 C 0.16777(12) 0.52099(12) 0.35504(14) 0.0176(4) Uani 1 1 d .
H25 H 0.2331 0.5191 0.3490 0.021 Uiso 1 1 calc R
C26 C 0.15291(14) 0.57392(14) 0.44864(14) 0.0252(4) Uani 1 1 d .
H26A H 0.0892 0.5841 0.4524 0.038 Uiso 1 1 calc R
H26B H 0.1832 0.6367 0.4499 0.038 Uiso 1 1 calc R
H26C H 0.1768 0.5349 0.5036 0.038 Uiso 1 1 calc R
C27 C 0.12446(14) 0.57695(15) 0.26877(15) 0.0255(4) Uani 1 1 d .
H27A H 0.1325 0.5412 0.2095 0.038 Uiso 1 1 calc R
H27B H 0.1521 0.6409 0.2659 0.038 Uiso 1 1 calc R
H27C H 0.0610 0.5846 0.2757 0.038 Uiso 1 1 calc R
F1 F 0.28687(8) 0.57875(8) 0.14333(8) 0.0285(3) Uani 1 1 d .
F2 F 0.23251(8) 0.70813(9) 0.05507(10) 0.0338(3) Uani 1 1 d .
F3 F 0.38104(7) 0.68223(8) 0.07726(8) 0.0256(3) Uani 1 1 d .
F4 F 0.29422(8) 0.57963(9) -0.01830(8) 0.0297(3) Uani 1 1 d .
B1 B 0.29824(15) 0.63724(15) 0.06387(16) 0.0205(4) Uani 1 1 d .
Cl1 Cl 0.16923(4) 0.85280(4) 0.27402(5) 0.03839(14) Uani 1 1 d .
Cl2 Cl 0.04822(4) 0.93988(4) 0.40341(5) 0.04746(17) Uani 1 1 d .
C1S C 0.09951(16) 0.83351(16) 0.36785(17) 0.0339(5) Uani 1 1 d .
H1S1 H 0.0532 0.7858 0.3461 0.041 Uiso 1 1 calc R
H1S2 H 0.1351 0.8056 0.4241 0.041 Uiso 1 1 calc R

loop_
_atom_site_aniso_label
_atom_site_aniso_U_11
_atom_site_aniso_U_22
_atom_site_aniso_U_33
_atom_site_aniso_U_23
_atom_site_aniso_U_13
_atom_site_aniso_U_12
Ni1 0.01235(11) 0.01134(11) 0.01299(11) -0.00048(8) 0.00375(8) -0.00078(8)
S1 0.0146(2) 0.0177(2) 0.0147(2) 0.00083(16) 0.00449(15) -0.00071(16)
N1 0.0155(7) 0.0111(7) 0.0175(7) -0.0009(6) 0.0033(6) -0.0008(5)
N2 0.0164(7) 0.0105(7) 0.0155(7) -0.0003(5) 0.0042(6) -0.0007(6)
N3 0.0141(7) 0.0103(7) 0.0170(7) -0.0008(6) 0.0041(5) -0.0009(5)
C1 0.0169(8) 0.0096(8) 0.0167(8) 0.0002(6) 0.0026(6) 0.0007(6)
C2 0.0217(9) 0.0151(9) 0.0182(9) 0.0009(7) 0.0049(7) -0.0002(7)
C3 0.0292(10) 0.0158(9) 0.0162(9) 0.0010(7) -0.0004(7) -0.0005(7)
C4 0.0230(9) 0.0227(10) 0.0200(9) 0.0010(8) -0.0037(7) -0.0034(8)
C5 0.0176(9) 0.0280(10) 0.0213(9) 0.0008(8) 0.0023(7) -0.0030(8)
C6 0.0175(8) 0.0109(8) 0.0170(8) -0.0001(7) 0.0028(7) -0.0016(7)
C7 0.0152(8) 0.0082(8) 0.0208(9) 0.0004(6) 0.0037(7) 0.0002(6)
C8 0.0140(8) 0.0181(9) 0.0225(9) 0.0041(7) 0.0049(7) -0.0010(7)
C9 0.0165(8) 0.0093(8) 0.0203(9) 0.0008(6) 0.0059(7) 0.0002(6)
C10 0.0194(9) 0.0127(8) 0.0236(9) 0.0008(7) 0.0096(7) 0.0004(7)
C11 0.0272(10) 0.0165(9) 0.0182(9) -0.0003(7) 0.0112(7) -0.0022(7)
C12 0.0249(9) 0.0162(9) 0.0156(8) 0.0009(7) 0.0041(7) -0.0003(7)
C13 0.0185(8) 0.0093(8) 0.0172(8) -0.0007(6) 0.0046(7) -0.0001(6)
C14 0.0187(8) 0.0082(7) 0.0164(8) -0.0005(6) 0.0039(6) -0.0011(6)
C15 0.0211(9) 0.0173(9) 0.0164(8) 0.0005(7) 0.0012(7) -0.0011(7)
C16 0.0132(8) 0.0129(8) 0.0128(8) 0.0010(6) 0.0021(6) -0.0011(6)
C17 0.0177(8) 0.0132(8) 0.0146(8) -0.0008(6) 0.0014(6) -0.0013(7)
C18 0.0207(9) 0.0141(8) 0.0237(9) -0.0009(7) 0.0043(7) -0.0045(7)
C19 0.0195(9) 0.0224(10) 0.0251(10) -0.0014(8) 0.0096(7) -0.0039(7)
C20 0.0201(9) 0.0181(9) 0.0257(10) -0.0047(7) 0.0083(7) 0.0017(7)
C21 0.0174(8) 0.0120(8) 0.0162(8) -0.0005(7) 0.0015(7) 0.0002(7)
C22 0.0211(9) 0.0126(8) 0.0184(9) -0.0010(7) 0.0044(7) -0.0001(7)
C23 0.0318(11) 0.0195(10) 0.0229(10) 0.0005(8) 0.0016(8) 0.0058(8)
C24 0.0316(11) 0.0214(10) 0.0259(10) -0.0097(8) 0.0037(8) -0.0032(8)
C25 0.0151(8) 0.0114(8) 0.0265(10) -0.0020(7) 0.0036(7) 0.0000(7)
C26 0.0320(11) 0.0158(9) 0.0273(10) -0.0050(8) 0.0006(8) -0.0011(8)
C27 0.0326(11) 0.0177(9) 0.0267(10) 0.0025(8) 0.0056(8) 0.0001(8)
F1 0.0426(7) 0.0203(6) 0.0236(6) 0.0032(5) 0.0084(5) -0.0057(5)
F2 0.0307(6) 0.0221(6) 0.0472(8) -0.0019(6) -0.0033(6) 0.0069(5)
F3 0.0244(6) 0.0232(6) 0.0297(6) -0.0010(5) 0.0055(5) -0.0043(5)
F4 0.0381(7) 0.0293(7) 0.0219(6) -0.0072(5) 0.0032(5) -0.0027(6)
B1 0.0253(11) 0.0152(10) 0.0211(10) -0.0006(8) 0.0029(8) -0.0012(8)
Cl1 0.0415(3) 0.0304(3) 0.0443(3) -0.0042(2) 0.0095(3) -0.0083(2)
Cl2 0.0409(3) 0.0297(3) 0.0742(5) 0.0047(3) 0.0192(3) 0.0082(3)
C1S 0.0422(13) 0.0196(10) 0.0409(13) 0.0022(9) 0.0097(10) 0.0008(9)

loop_
_atom_type_symbol
_atom_type_description
_atom_type_scat_dispersion_real
_atom_type_scat_dispersion_imag
_atom_type_scat_source
C C 0.0033 0.0016 'International Tables Vol C Tables 4.2.6.8 and 6.1.1.4'
H H 0.0000 0.0000 'International Tables Vol C Tables 4.2.6.8 and 6.1.1.4'
B B 0.0013 0.0007 'International Tables Vol C Tables 4.2.6.8 and 6.1.1.4'
Cl Cl 0.1484 0.1585 'International Tables Vol C Tables 4.2.6.8 and 6.1.1.4'
F F 0.0171 0.0103 'International Tables Vol C Tables 4.2.6.8 and 6.1.1.4'
N N 0.0061 0.0033 'International Tables Vol C Tables 4.2.6.8 and 6.1.1.4'
Ni Ni 0.3393 1.1124 'International Tables Vol C Tables 4.2.6.8 and 6.1.1.4'
S S 0.1246 0.1234 'International Tables Vol C Tables 4.2.6.8 and 6.1.1.4'

loop_
_geom_angle_atom_site_label_1
_geom_angle_atom_site_label_2
_geom_angle_atom_site_label_3
_geom_angle
N2 Ni1 N1 83.56(6)
N2 Ni1 N3 82.44(6)
N1 Ni1 N3 165.91(6)
N2 Ni1 S1 175.17(5)
N1 Ni1 S1 91.64(5)
N3 Ni1 S1 102.37(5)
C1 S1 Ni1 96.06(6)
C7 N1 C6 127.66(16)
C7 N1 Ni1 114.69(12)
C6 N1 Ni1 117.57(11)
C13 N2 C9 123.57(16)
C13 N2 Ni1 118.82(12)
C9 N2 Ni1 117.59(12)
C14 N3 C16 121.39(15)
C14 N3 Ni1 115.07(12)
C16 N3 Ni1 123.26(11)
C2 C1 C6 118.86(17)
C2 C1 S1 120.69(14)
C6 C1 S1 120.44(13)
C3 C2 C1 121.29(17)
C3 C2 H2 119.4
C1 C2 H2 119.4
C2 C3 C4 119.90(17)
C2 C3 H3 120.1
C4 C3 H3 120.1
C5 C4 C3 120.11(18)
C5 C4 H4 119.9
C3 C4 H4 119.9
C4 C5 C6 120.35(18)
C4 C5 H5 119.8
C6 C5 H5 119.8
C5 C6 C1 119.35(16)
C5 C6 N1 126.40(16)
C1 C6 N1 114.21(16)
N1 C7 C9 113.03(15)
N1 C7 C8 128.12(17)
C9 C7 C8 118.83(15)
C7 C8 H8A 109.5
C7 C8 H8B 109.5
H8A C8 H8B 109.5
C7 C8 H8C 109.5
H8A C8 H8C 109.5
H8B C8 H8C 109.5
N2 C9 C10 119.29(17)
N2 C9 C7 110.96(15)
C10 C9 C7 129.75(16)
C9 C10 C11 118.17(17)
C9 C10 H10 120.9
C11 C10 H10 120.9
C12 C11 C10 121.34(17)
C12 C11 H11 119.3
C10 C11 H11 119.3
C13 C12 C11 117.70(17)
C13 C12 H12 121.1
C11 C12 H12 121.1
N2 C13 C12 119.89(17)
N2 C13 C14 110.26(15)
C12 C13 C14 129.78(17)
N3 C14 C13 113.39(15)
N3 C14 C15 126.35(16)
C13 C14 C15 120.22(15)
C14 C15 H15A 109.5
C14 C15 H15B 109.5
H15A C15 H15B 109.5
C14 C15 H15C 109.5
H15A C15 H15C 109.5
H15B C15 H15C 109.5
C21 C16 C17 123.33(16)
C21 C16 N3 118.50(15)
C17 C16 N3 118.00(15)
C18 C17 C16 116.85(16)
C18 C17 C22 120.57(16)
C16 C17 C22 122.55(15)
C19 C18 C17 121.33(17)
C19 C18 H18 119.3
C17 C18 H18 119.3
C20 C19 C18 120.07(17)
C20 C19 H19 120.0
C18 C19 H19 120.0
C19 C20 C21 121.52(17)
C19 C20 H20 119.2
C21 C20 H20 119.2
C20 C21 C16 116.88(16)
C20 C21 C25 121.87(16)
C16 C21 C25 121.16(15)
C17 C22 C24 113.03(15)
C17 C22 C23 109.27(15)
C24 C22 C23 111.89(16)
C17 C22 H22 107.5
C24 C22 H22 107.5
C23 C22 H22 107.5
C22 C23 H23A 109.5
C22 C23 H23B 109.5
H23A C23 H23B 109.5
C22 C23 H23C 109.5
H23A C23 H23C 109.5
H23B C23 H23C 109.5
C22 C24 H24A 109.5
C22 C24 H24B 109.5
H24A C24 H24B 109.5
C22 C24 H24C 109.5
H24A C24 H24C 109.5
H24B C24 H24C 109.5
C21 C25 C27 110.04(15)
C21 C25 C26 113.04(16)
C27 C25 C26 110.20(15)
C21 C25 H25 107.8
C27 C25 H25 107.8
C26 C25 H25 107.8
C25 C26 H26A 109.5
C25 C26 H26B 109.5
H26A C26 H26B 109.5
C25 C26 H26C 109.5
H26A C26 H26C 109.5
H26B C26 H26C 109.5
C25 C27 H27A 109.5
C25 C27 H27B 109.5
H27A C27 H27B 109.5
C25 C27 H27C 109.5
H27A C27 H27C 109.5
H27B C27 H27C 109.5
F4 B1 F2 110.47(17)
F4 B1 F1 108.91(16)
F2 B1 F1 109.85(17)
F4 B1 F3 109.74(17)
F2 B1 F3 108.97(16)
F1 B1 F3 108.88(17)
Cl2 C1S Cl1 112.98(12)
Cl2 C1S H1S1 109.0
Cl1 C1S H1S1 109.0
Cl2 C1S H1S2 109.0
Cl1 C1S H1S2 109.0
H1S1 C1S H1S2 107.8

loop_
_geom_bond_atom_site_label_1
_geom_bond_atom_site_label_2
_geom_bond_distance
Ni1 N2 1.8151(14)
Ni1 N1 1.8981(15)
Ni1 N3 1.9159(15)
Ni1 S1 2.1386(5)
S1 C1 1.7613(18)
N1 C7 1.312(2)
N1 C6 1.425(2)
N2 C13 1.338(2)
N2 C9 1.341(2)
N3 C14 1.299(2)
N3 C16 1.450(2)
C1 C2 1.391(2)
C1 C6 1.414(2)
C2 C3 1.376(3)
C2 H2 0.9500
C3 C4 1.391(3)
C3 H3 0.9500
C4 C5 1.385(3)
C4 H4 0.9500
C5 C6 1.398(3)
C5 H5 0.9500
C7 C9 1.480(2)
C7 C8 1.486(2)
C8 H8A 0.9800
C8 H8B 0.9800
C8 H8C 0.9800
C9 C10 1.389(2)
C10 C11 1.393(3)
C10 H10 0.9500
C11 C12 1.392(3)
C11 H11 0.9500
C12 C13 1.388(2)
C12 H12 0.9500
C13 C14 1.480(2)
C14 C15 1.485(2)
C15 H15A 0.9800
C15 H15B 0.9800
C15 H15C 0.9800
C16 C21 1.399(2)
C16 C17 1.403(2)
C17 C18 1.398(2)
C17 C22 1.519(2)
C18 C19 1.384(3)
C18 H18 0.9500
C19 C20 1.380(3)
C19 H19 0.9500
C20 C21 1.397(2)
C20 H20 0.9500
C21 C25 1.513(2)
C22 C24 1.529(3)
C22 C23 1.530(3)
C22 H22 1.0000
C23 H23A 0.9800
C23 H23B 0.9800
C23 H23C 0.9800
C24 H24A 0.9800
C24 H24B 0.9800
C24 H24C 0.9800
C25 C27 1.528(3)
C25 C26 1.530(3)
C25 H25 1.0000
C26 H26A 0.9800
C26 H26B 0.9800
C26 H26C 0.9800
C27 H27A 0.9800
C27 H27B 0.9800
C27 H27C 0.9800
F1 B1 1.394(2)
F2 B1 1.393(2)
F3 B1 1.397(2)
F4 B1 1.392(2)
Cl1 C1S 1.772(2)
Cl2 C1S 1.753(2)
C1S H1S1 0.9900
C1S H1S2 0.9900

loop_
_geom_torsion_atom_site_label_1
_geom_torsion_atom_site_label_2
_geom_torsion_atom_site_label_3
_geom_torsion_atom_site_label_4
_geom_torsion
N1 Ni1 S1 C1 1.37(7)
N3 Ni1 S1 C1 179.89(7)
N2 Ni1 N1 C7 2.29(12)
N3 Ni1 N1 C7 8.8(3)
S1 Ni1 N1 C7 -177.20(12)
N2 Ni1 N1 C6 179.39(12)
N3 Ni1 N1 C6 -174.1(2)
S1 Ni1 N1 C6 -0.10(12)
N1 Ni1 N2 C13 178.93(13)
N3 Ni1 N2 C13 0.51(13)
N1 Ni1 N2 C9 0.44(13)
N3 Ni1 N2 C9 -177.97(13)
N2 Ni1 N3 C14 -0.77(12)
N1 Ni1 N3 C14 -7.3(3)
S1 Ni1 N3 C14 178.84(11)
N2 Ni1 N3 C16 173.22(13)
N1 Ni1 N3 C16 166.7(2)
S1 Ni1 N3 C16 -7.17(13)
Ni1 S1 C1 C2 178.34(13)
Ni1 S1 C1 C6 -2.82(14)
C6 C1 C2 C3 -1.5(3)
S1 C1 C2 C3 177.34(14)
C1 C2 C3 C4 -1.3(3)
C2 C3 C4 C5 1.6(3)
C3 C4 C5 C6 1.1(3)
C4 C5 C6 C1 -3.9(3)
C4 C5 C6 N1 178.45(17)
C2 C1 C6 C5 4.1(3)
S1 C1 C6 C5 -174.78(14)
C2 C1 C6 N1 -177.98(15)
S1 C1 C6 N1 3.2(2)
C7 N1 C6 C5 -7.2(3)
Ni1 N1 C6 C5 176.08(15)
C7 N1 C6 C1 174.99(16)
Ni1 N1 C6 C1 -1.68(19)
C6 N1 C7 C9 179.01(15)
Ni1 N1 C7 C9 -4.24(18)
C6 N1 C7 C8 -2.5(3)
Ni1 N1 C7 C8 174.22(14)
C13 N2 C9 C10 -2.2(2)
Ni1 N2 C9 C10 176.22(12)
C13 N2 C9 C7 178.88(15)
Ni1 N2 C9 C7 -2.71(19)
N1 C7 C9 N2 4.5(2)
C8 C7 C9 N2 -174.15(15)
N1 C7 C9 C10 -174.32(16)
C8 C7 C9 C10 7.1(3)
N2 C9 C10 C11 1.5(2)
C7 C9 C10 C11 -179.80(17)
C9 C10 C11 C12 0.4(3)
C10 C11 C12 C13 -1.7(3)
C9 N2 C13 C12 0.9(2)
Ni1 N2 C13 C12 -177.51(12)
C9 N2 C13 C14 178.20(15)
Ni1 N2 C13 C14 -0.19(18)
C11 C12 C13 N2 1.0(2)
C11 C12 C13 C14 -175.67(17)
C16 N3 C14 C13 -173.26(14)
Ni1 N3 C14 C13 0.85(18)
C16 N3 C14 C15 4.3(3)
Ni1 N3 C14 C15 178.38(14)
N2 C13 C14 N3 -0.4(2)
C12 C13 C14 N3 176.52(17)
N2 C13 C14 C15 -178.14(15)
C12 C13 C14 C15 -1.2(3)
C14 N3 C16 C21 -107.19(19)
Ni1 N3 C16 C21 79.19(18)
C14 N3 C16 C17 77.4(2)
Ni1 N3 C16 C17 -96.24(17)
C21 C16 C17 C18 -1.0(3)
N3 C16 C17 C18 174.23(15)
C21 C16 C17 C22 -178.95(16)
N3 C16 C17 C22 -3.8(2)
C16 C17 C18 C19 1.3(3)
C22 C17 C18 C19 179.33(17)
C17 C18 C19 C20 -0.2(3)
C18 C19 C20 C21 -1.4(3)
C19 C20 C21 C16 1.7(3)
C19 C20 C21 C25 178.14(18)
C17 C16 C21 C20 -0.5(3)
N3 C16 C21 C20 -175.64(16)
C17 C16 C21 C25 -176.98(16)
N3 C16 C21 C25 7.8(2)
C18 C17 C22 C24 46.4(2)
C16 C17 C22 C24 -135.73(18)
C18 C17 C22 C23 -78.9(2)
C16 C17 C22 C23 99.0(2)
C20 C21 C25 C27 -84.5(2)
C16 C21 C25 C27 91.8(2)
C20 C21 C25 C26 39.2(2)
C16 C21 C25 C26 -144.50(17)
